data_4508068
loop_
_publ_author_name
'Tian, Chongbin'
'Lin, Zujin'
'Du, Shaowu'

_publ_section_title
;
 Three New Three-Dimensional Frameworks Based on Hepta-, Hexa-, and
 Pentanuclear Cobalt Clusters Derived from Substituted Isophthalic Acids:
 Synthesis, Structures, and Magnetic Properties
;
_journal_issue 8
_journal_name_full 'Crystal Growth &amp; Design'
_journal_page_first 3746
_journal_paper_doi 10.1021/cg4007789
_journal_volume 13
_journal_year 2013
_chemical_formula_sum 'C54 H46 Co5 N0 O28'
_chemical_formula_weight 1437.61
_chemical_name_systematic
; 
 ? 
;
_space_group_IT_number 33
_symmetry_cell_setting orthorhombic
_symmetry_space_group_name_Hall 'P 2c -2n'
_symmetry_space_group_name_H-M 'P n a 21'
_atom_sites_solution_hydrogens geom
_atom_sites_solution_primary direct
_atom_sites_solution_secondary difmap
_audit_creation_method SHELXL-97
_cell_angle_alpha 90.00
_cell_angle_beta 90.00
_cell_angle_gamma 90.00
_cell_formula_units_Z 4
_cell_length_a 14.3747(15)
_cell_length_b 23.957(3)
_cell_length_c 18.633(2)
_cell_measurement_temperature 293(2)
_cell_volume 6416.7(13)
_computing_structure_refinement 'SHELXL-97 (Sheldrick, 1997)'
_computing_structure_solution 'SHELXS-97 (Sheldrick, 1990)'
_diffrn_ambient_temperature 293(2)
_diffrn_detector_area_resol_mean 28.5714
_diffrn_measured_fraction_theta_full 0.997
_diffrn_measured_fraction_theta_max 0.997
_diffrn_measurement_device_type 'Saturn724+ (2x2 bin mode)'
_diffrn_measurement_method CCD_Profile_fitting
_diffrn_radiation_monochromator graphite
_diffrn_radiation_source 'fine-focus sealed tube'
_diffrn_radiation_type MoK\a
_diffrn_radiation_wavelength 0.71073
_diffrn_reflns_av_R_equivalents 0.0333
_diffrn_reflns_av_sigmaI/netI 0.0339
_diffrn_reflns_limit_h_max 18
_diffrn_reflns_limit_h_min -13
_diffrn_reflns_limit_k_max 31
_diffrn_reflns_limit_k_min -30
_diffrn_reflns_limit_l_max 24
_diffrn_reflns_limit_l_min -24
_diffrn_reflns_number 54266
_diffrn_reflns_theta_full 27.48
_diffrn_reflns_theta_max 27.48
_diffrn_reflns_theta_min 2.19
_exptl_absorpt_coefficient_mu 1.347
_exptl_absorpt_correction_T_max 1.0000
_exptl_absorpt_correction_T_min 0.7465
_exptl_absorpt_correction_type multi-scan
_exptl_crystal_colour 'Pale red'
_exptl_crystal_density_diffrn 1.480
_exptl_crystal_density_method 'not measured'
_exptl_crystal_description prismatic
_exptl_crystal_F_000 2884
_exptl_crystal_size_max 0.2000
_exptl_crystal_size_mid 0.1100
_exptl_crystal_size_min 0.0600
_platon_squeeze_details
;
;
_refine_diff_density_max 0.685
_refine_diff_density_min -0.777
_refine_diff_density_rms 0.168
_refine_ls_abs_structure_details 'Flack H D (1983), Acta Cryst. A39, 876-881'
_refine_ls_abs_structure_Flack 0.578(11)
_refine_ls_extinction_method none
_refine_ls_goodness_of_fit_ref 1.077
_refine_ls_hydrogen_treatment mixed
_refine_ls_matrix_type full
_refine_ls_number_parameters 785
_refine_ls_number_reflns 14642
_refine_ls_number_restraints 1
_refine_ls_restrained_S_all 1.077
_refine_ls_R_factor_all 0.0439
_refine_ls_R_factor_gt 0.0407
_refine_ls_shift/su_max 0.001
_refine_ls_shift/su_mean 0.000
_refine_ls_structure_factor_coef Fsqd
_refine_ls_weighting_details 'calc w=1/[\s^2^(Fo^2^)+(0.0827P)^2^+0.0000P] where P=(Fo^2^+2Fc^2^)/3'
_refine_ls_weighting_scheme calc
_refine_ls_wR_factor_gt 0.1233
_refine_ls_wR_factor_ref 0.1283
_reflns_number_gt 13813
_reflns_number_total 14642
_reflns_threshold_expression >2sigma(I)
_cod_data_source_file cg4007789_si_003.cif
_cod_data_source_block Compound_3
_cod_depositor_comments
;
The following automatic conversions were performed:

'_exptl_absorpt_correction_type' value 'Multi-scan' changed to
'multi-scan' according to
/home/saulius/struct/CIF-dictionaries/cif_core.dic dictionary named
'cif_core.dic' version 2.4.2 from 2011-04-26.

Automatic conversion script
Id: cif_fix_values 1891 2012-01-12 08:04:46Z andrius 
;
_cod_original_cell_volume 6416.9(12)
_cod_original_sg_symbol_H-M Pna2(1)
_cod_database_code 4508068

loop_
_symmetry_equiv_pos_as_xyz
'x, y, z'
'-x, -y, z+1/2'
'x+1/2, -y+1/2, z'
'-x+1/2, y+1/2, z+1/2'

loop_
_atom_site_label
_atom_site_type_symbol
_atom_site_fract_x
_atom_site_fract_y
_atom_site_fract_z
_atom_site_U_iso_or_equiv
_atom_site_adp_type
_atom_site_occupancy
_atom_site_symmetry_multiplicity
_atom_site_calc_flag
_atom_site_refinement_flags
Co1 Co 0.81533(3) 0.428873(19) 0.17536(3) 0.02448(11) Uani 1 1 d .
Co2 Co 0.61975(3) 0.499111(18) 0.23587(3) 0.01974(9) Uani 1 1 d .
Co3 Co 0.42317(3) 0.568361(19) 0.29905(2) 0.02339(11) Uani 1 1 d .
Co4 Co 0.94303(4) 0.59399(2) 0.28922(3) 0.02816(12) Uani 1 1 d .
Co5 Co 0.30086(4) 0.406841(19) 0.18236(3) 0.02690(11) Uani 1 1 d .
O1 O 0.27939(19) 0.50398(10) 0.65007(14) 0.0271(5) Uani 1 1 d .
O2 O 0.2312(2) 0.55689(11) 0.56281(16) 0.0329(6) Uani 1 1 d .
O3 O 0.63910(19) 0.58489(10) 0.23515(17) 0.0313(6) Uani 1 1 d .
O4 O 0.52418(19) 0.63055(10) 0.29258(17) 0.0358(6) Uani 1 1 d .
O5 O 0.7127(2) 0.36844(11) 0.17867(18) 0.0394(7) Uani 1 1 d .
O6 O 0.59951(19) 0.41270(10) 0.23830(17) 0.0319(6) Uani 1 1 d .
O7 O 0.52156(19) 0.50158(10) 0.32338(14) 0.0275(6) Uani 1 1 d .
O8 O 0.46962(19) 0.55561(11) 0.40915(14) 0.0295(6) Uani 1 1 d .
O9 O 0.2522(2) 0.47579(12) 0.13715(15) 0.0384(7) Uani 1 1 d .
O10 O 0.2615(3) 0.41884(13) 0.04445(19) 0.0503(8) Uani 1 1 d .
O11 O 0.7396(2) 0.16772(11) 0.18309(18) 0.0397(7) Uani 1 1 d .
H11A H 0.7654 0.2008 0.1662 0.048 Uiso 1 1 calc R
O12 O 0.6258(3) 0.11582(13) 0.2237(3) 0.0735(13) Uani 1 1 d .
O13 O 0.31453(19) 0.50512(11) 0.30737(15) 0.0324(6) Uani 1 1 d .
O14 O 0.3237(2) 0.41408(12) 0.28684(18) 0.0415(7) Uani 1 1 d .
O15 O 0.5885(2) 0.42624(12) 0.69127(15) 0.0340(6) Uani 1 1 d .
O16 O 0.49026(19) 0.49469(11) 0.66257(15) 0.0285(6) Uani 1 1 d .
O17 O 1.0083(2) 0.47258(12) -0.16065(16) 0.0390(7) Uani 1 1 d .
O18 O 1.0112(3) 0.41538(13) -0.0685(2) 0.0496(8) Uani 1 1 d .
O19 O 0.1736(2) 0.57701(12) -0.21686(16) 0.0345(6) Uani 1 1 d .
O20 O 0.2673(2) 0.50561(11) -0.19467(16) 0.0316(6) Uani 1 1 d .
O21 O 0.92477(19) 0.49039(11) 0.17544(16) 0.0327(6) Uani 1 1 d .
O22 O 0.9251(2) 0.58257(13) 0.18505(19) 0.0417(7) Uani 1 1 d .
O23 O 0.6253(3) 0.88252(12) 0.2469(3) 0.0623(11) Uani 1 1 d .
O27 O 0.9127(3) 0.36861(16) 0.1468(2) 0.0578(9) Uani 1 1 d .
O25 O 0.3194(3) 0.62699(14) 0.3227(2) 0.0555(9) Uani 1 1 d .
O26 O 0.8140(2) 0.60714(18) 0.3293(3) 0.0643(11) Uani 1 1 d .
O24 O 0.5061(2) 0.83256(11) 0.28633(18) 0.0400(7) Uani 1 1 d .
H24D H 0.4803 0.7995 0.3033 0.048 Uiso 1 1 calc R
O28 O 0.4303(2) 0.39251(15) 0.1404(2) 0.0501(8) Uani 1 1 d .
C1 C 0.2720(2) 0.51350(15) 0.5828(2) 0.0247(7) Uani 1 1 d .
C2 C 0.3056(2) 0.47246(14) 0.53003(18) 0.0209(6) Uani 1 1 d .
C3 C 0.3010(2) 0.48372(15) 0.45658(19) 0.0234(7) Uani 1 1 d .
H3A H 0.2808 0.5185 0.4408 0.028 Uiso 1 1 calc R
C4 C 0.3266(2) 0.44317(14) 0.40692(19) 0.0223(7) Uani 1 1 d .
C5 C 0.3546(3) 0.39059(15) 0.4316(2) 0.0291(8) Uani 1 1 d .
H5A H 0.3709 0.3633 0.3985 0.035 Uiso 1 1 calc R
C6 C 0.3585(3) 0.37825(15) 0.5041(2) 0.0265(7) Uani 1 1 d .
C7 C 0.3351(3) 0.41916(15) 0.5528(2) 0.0268(7) Uani 1 1 d .
H7A H 0.3389 0.4115 0.6017 0.032 Uiso 1 1 calc R
C8 C 0.3888(3) 0.31997(17) 0.5290(3) 0.0402(10) Uani 1 1 d .
H8A H 0.3875 0.3183 0.5805 0.060 Uiso 1 1 calc R
H8B H 0.4508 0.3126 0.5124 0.060 Uiso 1 1 calc R
H8C H 0.3471 0.2925 0.5098 0.060 Uiso 1 1 calc R
C9 C 0.5993(3) 0.62834(14) 0.25732(19) 0.0253(7) Uani 1 1 d .
C10 C 0.6430(3) 0.68345(13) 0.2376(2) 0.0272(7) Uani 1 1 d .
C11 C 0.7281(3) 0.68599(14) 0.2046(2) 0.0288(8) Uani 1 1 d .
H11B H 0.7592 0.6530 0.1936 0.035 Uiso 1 1 calc R
C12 C 0.7694(3) 0.73750(15) 0.1871(3) 0.0325(8) Uani 1 1 d .
C13 C 0.7216(3) 0.78610(15) 0.2046(2) 0.0314(8) Uani 1 1 d .
H13A H 0.7476 0.8206 0.1934 0.038 Uiso 1 1 calc R
C14 C 0.6358(3) 0.78387(14) 0.2384(2) 0.0308(8) Uani 1 1 d .
C15 C 0.5965(3) 0.73267(14) 0.2561(2) 0.0291(8) Uani 1 1 d .
H15A H 0.5397 0.7312 0.2799 0.035 Uiso 1 1 calc R
C16 C 0.5874(3) 0.83656(17) 0.2578(2) 0.0405(10) Uani 1 1 d .
C17 C 0.8644(3) 0.73917(19) 0.1513(3) 0.0474(12) Uani 1 1 d .
H17A H 0.8823 0.7773 0.1434 0.071 Uiso 1 1 calc R
H17B H 0.8615 0.7200 0.1061 0.071 Uiso 1 1 calc R
H17C H 0.9094 0.7213 0.1817 0.071 Uiso 1 1 calc R
C18 C 0.6398(3) 0.36969(14) 0.2168(2) 0.0265(7) Uani 1 1 d .
C19 C 0.5973(2) 0.31409(13) 0.2343(2) 0.0256(7) Uani 1 1 d .
C20 C 0.5104(3) 0.30954(15) 0.2694(2) 0.0285(8) Uani 1 1 d .
H20A H 0.4787 0.3417 0.2831 0.034 Uiso 1 1 calc R
C21 C 0.4720(3) 0.25778(17) 0.2836(2) 0.0321(8) Uani 1 1 d .
C22 C 0.5202(3) 0.21061(16) 0.2654(2) 0.0340(9) Uani 1 1 d .
H22A H 0.4949 0.1758 0.2758 0.041 Uiso 1 1 calc R
C23 C 0.6442(3) 0.26619(14) 0.2161(2) 0.0297(8) Uani 1 1 d .
H23A H 0.7016 0.2687 0.1932 0.036 Uiso 1 1 calc R
C24 C 0.3779(3) 0.2520(2) 0.3179(3) 0.0482(13) Uani 1 1 d .
H24A H 0.3633 0.2132 0.3238 0.072 Uiso 1 1 calc R
H24B H 0.3319 0.2693 0.2878 0.072 Uiso 1 1 calc R
H24C H 0.3783 0.2700 0.3640 0.072 Uiso 1 1 calc R
C25 C 0.5135(2) 0.51274(14) 0.38984(18) 0.0214(6) Uani 1 1 d .
C26 C 0.5479(2) 0.47240(14) 0.44493(19) 0.0223(7) Uani 1 1 d .
C27 C 0.5842(3) 0.42093(16) 0.4232(2) 0.0252(7) Uani 1 1 d .
H27A H 0.5907 0.4130 0.3746 0.030 Uiso 1 1 calc R
C28 C 0.6108(3) 0.38128(15) 0.4744(2) 0.0273(7) Uani 1 1 d .
C29 C 0.6021(3) 0.39443(15) 0.5464(2) 0.0260(7) Uani 1 1 d .
H29A H 0.6219 0.3688 0.5807 0.031 Uiso 1 1 calc R
C30 C 0.5643(2) 0.44551(16) 0.5687(2) 0.0231(7) Uani 1 1 d .
C31 C 0.5366(2) 0.48452(15) 0.51718(19) 0.0226(7) Uani 1 1 d .
H31A H 0.5108 0.5184 0.5313 0.027 Uiso 1 1 calc R
C32 C 0.6449(3) 0.32457(16) 0.4506(2) 0.0376(9) Uani 1 1 d .
H32A H 0.6460 0.3231 0.3991 0.056 Uiso 1 1 calc R
H32B H 0.6038 0.2962 0.4686 0.056 Uiso 1 1 calc R
H32C H 0.7065 0.3184 0.4689 0.056 Uiso 1 1 calc R
C33 C 0.5470(3) 0.45690(15) 0.6468(2) 0.0256(7) Uani 1 1 d .
C34 C 0.6580(3) 0.16210(16) 0.2112(2) 0.0387(10) Uani 1 1 d .
C35 C 0.6066(3) 0.21379(15) 0.2315(2) 0.0333(8) Uani 1 1 d .
C36 C 0.3217(2) 0.45590(15) 0.3276(2) 0.0269(7) Uani 1 1 d .
C37 C 0.2436(3) 0.46566(17) 0.0700(2) 0.0340(8) Uani 1 1 d .
C38 C 0.2117(3) 0.51263(16) 0.0229(2) 0.0269(7) Uani 1 1 d .
C39 C 0.1764(3) 0.56229(15) 0.0512(2) 0.0283(8) Uani 1 1 d .
H39A H 0.1724 0.5668 0.1006 0.034 Uiso 1 1 calc R
C40 C 0.1473(3) 0.60491(16) 0.0060(2) 0.0277(7) Uani 1 1 d .
C41 C 0.1538(3) 0.59710(15) -0.0682(2) 0.0261(7) Uani 1 1 d .
H41A H 0.1310 0.6244 -0.0990 0.031 Uiso 1 1 calc R
C42 C 0.1935(2) 0.54951(16) -0.0964(2) 0.0246(7) Uani 1 1 d .
C43 C 0.2213(3) 0.50612(15) -0.0508(2) 0.0246(7) Uani 1 1 d .
H43A H 0.2459 0.4734 -0.0697 0.030 Uiso 1 1 calc R
C44 C 0.1127(3) 0.65908(18) 0.0377(3) 0.0401(10) Uani 1 1 d .
H44A H 0.1135 0.6566 0.0891 0.060 Uiso 1 1 calc R
H44B H 0.0503 0.6660 0.0216 0.060 Uiso 1 1 calc R
H44C H 0.1523 0.6891 0.0225 0.060 Uiso 1 1 calc R
C45 C 0.9959(3) 0.46214(17) -0.0943(2) 0.0338(8) Uani 1 1 d .
C46 C 0.9607(3) 0.50823(16) -0.0475(2) 0.0285(8) Uani 1 1 d .
C47 C 0.9540(3) 0.50194(16) 0.0254(2) 0.0284(8) Uani 1 1 d .
H47A H 0.9690 0.4678 0.0461 0.034 Uiso 1 1 calc R
C48 C 0.9254(2) 0.54535(15) 0.0689(2) 0.0256(7) Uani 1 1 d .
C49 C 0.8993(3) 0.59577(15) 0.0377(2) 0.0296(8) Uani 1 1 d .
H49A H 0.8783 0.6248 0.0666 0.036 Uiso 1 1 calc R
C50 C 0.9042(3) 0.60344(16) -0.0365(2) 0.0304(8) Uani 1 1 d .
C51 C 0.9361(3) 0.55998(17) -0.0786(2) 0.0306(8) Uani 1 1 d .
H51A H 0.9415 0.5648 -0.1279 0.037 Uiso 1 1 calc R
C52 C 0.8756(3) 0.65918(19) -0.0702(3) 0.0466(11) Uani 1 1 d .
H52A H 0.8833 0.6573 -0.1213 0.070 Uiso 1 1 calc R
H52B H 0.9139 0.6885 -0.0512 0.070 Uiso 1 1 calc R
H52C H 0.8116 0.6667 -0.0592 0.070 Uiso 1 1 calc R
C53 C 0.2117(3) 0.54343(15) -0.1754(2) 0.0267(7) Uani 1 1 d .
C54 C 0.9229(3) 0.53852(16) 0.1480(2) 0.0286(8) Uani 1 1 d .

loop_
_atom_site_aniso_label
_atom_site_aniso_U_11
_atom_site_aniso_U_22
_atom_site_aniso_U_33
_atom_site_aniso_U_23
_atom_site_aniso_U_13
_atom_site_aniso_U_12
Co1 0.0304(2) 0.0238(2) 0.0192(2) 0.0004(2) 0.00190(19) 0.00404(18)
Co2 0.0278(2) 0.01569(18) 0.01568(18) -0.00029(13) -0.00016(16) 0.00177(14)
Co3 0.0313(2) 0.0221(2) 0.0168(2) 0.00067(18) 0.00206(19) 0.00390(17)
Co4 0.0379(3) 0.0226(2) 0.0240(3) -0.0007(2) 0.0006(2) -0.00202(19)
Co5 0.0380(2) 0.0219(2) 0.0208(2) -0.0017(2) 0.0004(2) -0.00246(18)
O1 0.0348(13) 0.0297(13) 0.0167(12) -0.0040(10) -0.0021(10) 0.0033(10)
O2 0.0428(15) 0.0306(13) 0.0254(15) -0.0005(11) 0.0000(12) 0.0090(12)
O3 0.0408(14) 0.0191(11) 0.0340(14) 0.0024(11) 0.0055(12) -0.0010(10)
O4 0.0459(14) 0.0208(12) 0.0407(17) -0.0025(12) 0.0161(14) -0.0069(10)
O5 0.0455(15) 0.0235(12) 0.0493(18) -0.0039(13) 0.0212(15) -0.0101(11)
O6 0.0420(14) 0.0176(11) 0.0359(15) -0.0016(11) 0.0028(13) 0.0023(10)
O7 0.0377(14) 0.0290(13) 0.0159(12) -0.0001(10) 0.0017(10) 0.0041(10)
O8 0.0406(14) 0.0314(13) 0.0164(13) 0.0044(11) -0.0001(11) 0.0068(11)
O9 0.0485(17) 0.0449(17) 0.0219(14) 0.0139(12) 0.0047(12) 0.0051(13)
O10 0.066(2) 0.0361(16) 0.049(2) 0.0061(15) -0.0100(17) 0.0081(15)
O11 0.0527(16) 0.0217(12) 0.0448(18) -0.0015(13) 0.0060(15) 0.0124(12)
O12 0.113(3) 0.0153(14) 0.092(3) -0.0002(18) 0.032(3) 0.0008(16)
O13 0.0417(15) 0.0305(13) 0.0251(14) 0.0051(11) 0.0001(11) 0.0020(10)
O14 0.072(2) 0.0318(15) 0.0205(16) -0.0038(12) -0.0021(14) 0.0073(13)
O15 0.0463(16) 0.0399(15) 0.0159(14) -0.0011(11) -0.0044(11) 0.0081(13)
O16 0.0361(13) 0.0277(12) 0.0217(14) 0.0001(10) 0.0060(11) 0.0030(10)
O17 0.0502(17) 0.0433(16) 0.0235(15) -0.0122(12) 0.0028(12) 0.0038(13)
O18 0.069(2) 0.0300(15) 0.050(2) -0.0010(14) 0.0145(17) 0.0029(15)
O19 0.0499(16) 0.0338(14) 0.0196(15) -0.0027(11) -0.0034(12) 0.0078(12)
O20 0.0411(14) 0.0295(13) 0.0242(14) -0.0014(10) 0.0093(11) 0.0034(11)
O21 0.0383(14) 0.0329(13) 0.0268(14) 0.0032(12) -0.0042(12) -0.0040(11)
O22 0.072(2) 0.0312(14) 0.0225(16) -0.0042(13) -0.0034(15) -0.0021(14)
O23 0.071(2) 0.0185(14) 0.098(3) -0.0056(18) 0.011(2) -0.0036(13)
O27 0.066(2) 0.057(2) 0.050(2) -0.0017(17) 0.0073(17) 0.0311(18)
O25 0.066(2) 0.0426(18) 0.058(2) 0.0048(17) 0.0161(17) 0.0224(16)
O26 0.0459(19) 0.073(2) 0.074(3) 0.028(2) 0.0023(18) -0.0017(17)
O24 0.0521(16) 0.0229(12) 0.0450(19) 0.0007(13) 0.0085(14) 0.0097(12)
O28 0.0431(17) 0.058(2) 0.049(2) 0.0025(17) 0.0008(15) -0.0008(15)
C1 0.0290(17) 0.0227(16) 0.0223(18) 0.0015(14) 0.0015(13) -0.0049(14)
C2 0.0233(15) 0.0235(16) 0.0157(16) 0.0004(13) 0.0011(12) -0.0032(13)
C3 0.0293(17) 0.0225(16) 0.0184(17) -0.0017(13) 0.0016(13) -0.0014(13)
C4 0.0267(16) 0.0233(16) 0.0169(17) -0.0003(13) 0.0019(13) -0.0011(13)
C5 0.0394(19) 0.0229(17) 0.0250(19) -0.0032(14) 0.0013(15) -0.0047(15)
C6 0.0340(17) 0.0251(17) 0.0205(17) 0.0047(13) -0.0005(14) -0.0037(14)
C7 0.0350(18) 0.0262(16) 0.0191(17) 0.0053(14) -0.0012(15) -0.0011(14)
C8 0.058(3) 0.0262(19) 0.036(2) 0.0046(17) 0.0082(19) 0.0047(18)
C9 0.0369(18) 0.0194(16) 0.0196(17) -0.0011(12) -0.0024(14) 0.0003(14)
C10 0.0371(17) 0.0171(15) 0.0276(18) -0.0009(14) 0.0002(16) -0.0036(13)
C11 0.0391(19) 0.0210(16) 0.0263(18) 0.0011(14) 0.0012(14) 0.0032(14)
C12 0.0316(17) 0.0280(18) 0.038(2) 0.0085(16) 0.0032(17) 0.0006(14)
C13 0.044(2) 0.0206(17) 0.030(2) 0.0036(14) 0.0023(16) -0.0026(15)
C14 0.0418(19) 0.0177(16) 0.033(2) 0.0006(16) -0.0054(17) 0.0007(14)
C15 0.0313(17) 0.0221(17) 0.034(2) 0.0024(14) 0.0028(15) 0.0022(14)
C16 0.055(3) 0.0262(19) 0.041(2) -0.0030(17) 0.001(2) 0.0068(18)
C17 0.043(2) 0.039(2) 0.060(3) 0.001(2) 0.015(2) -0.0053(18)
C18 0.0336(17) 0.0214(16) 0.0246(18) -0.0016(13) 0.0002(14) 0.0018(14)
C19 0.0356(17) 0.0216(15) 0.0197(16) 0.0007(14) -0.0015(14) 0.0000(13)
C20 0.0355(18) 0.0243(17) 0.0256(18) -0.0004(14) 0.0039(14) 0.0052(14)
C21 0.0379(18) 0.039(2) 0.020(2) -0.0023(15) -0.0005(15) -0.0026(16)
C22 0.044(2) 0.0235(18) 0.035(2) 0.0035(15) -0.0045(16) -0.0045(16)
C23 0.0336(18) 0.0226(17) 0.033(2) -0.0035(14) 0.0022(15) 0.0023(14)
C24 0.047(2) 0.041(2) 0.057(3) 0.008(2) 0.017(2) -0.002(2)
C25 0.0242(15) 0.0249(15) 0.0149(16) 0.0027(13) 0.0025(12) 0.0013(13)
C26 0.0253(15) 0.0247(16) 0.0169(17) 0.0045(13) -0.0007(12) 0.0017(13)
C27 0.0294(16) 0.0306(17) 0.0154(17) 0.0003(14) 0.0020(13) 0.0037(14)
C28 0.0358(18) 0.0216(16) 0.0245(19) 0.0004(14) -0.0016(14) 0.0052(13)
C29 0.0342(17) 0.0258(17) 0.0181(17) -0.0001(14) -0.0013(14) 0.0004(14)
C30 0.0262(16) 0.0282(17) 0.0150(18) 0.0013(14) -0.0003(13) -0.0001(13)
C31 0.0242(16) 0.0236(16) 0.0202(18) -0.0044(13) 0.0016(13) -0.0006(13)
C32 0.053(2) 0.0288(19) 0.031(2) -0.0089(16) 0.0040(18) -0.0014(17)
C33 0.0362(18) 0.0250(17) 0.0155(16) -0.0007(13) 0.0006(14) -0.0089(14)
C34 0.057(3) 0.0197(18) 0.040(2) 0.0000(16) -0.003(2) 0.0049(17)
C35 0.045(2) 0.0239(17) 0.030(2) -0.0017(17) -0.0031(17) 0.0030(15)
C36 0.0314(18) 0.0288(18) 0.0205(18) -0.0023(14) 0.0031(14) -0.0006(14)
C37 0.039(2) 0.034(2) 0.029(2) 0.0033(16) 0.0011(16) -0.0042(17)
C38 0.0310(18) 0.0279(17) 0.0216(18) 0.0016(14) -0.0025(14) -0.0013(14)
C39 0.0360(19) 0.0291(18) 0.0198(18) 0.0003(14) 0.0001(14) -0.0031(15)
C40 0.0296(17) 0.0314(18) 0.0222(18) -0.0054(15) 0.0013(14) 0.0003(15)
C41 0.0345(18) 0.0246(17) 0.0191(18) 0.0027(13) 0.0010(14) -0.0031(14)
C42 0.0262(16) 0.0295(17) 0.0181(18) -0.0024(14) -0.0010(13) -0.0021(14)
C43 0.0293(17) 0.0224(16) 0.0222(18) -0.0007(13) -0.0023(13) -0.0007(13)
C44 0.047(2) 0.039(2) 0.034(2) -0.0106(18) 0.0049(18) 0.0026(18)
C45 0.0363(19) 0.036(2) 0.029(2) -0.0071(17) 0.0000(16) -0.0048(17)
C46 0.0300(18) 0.0293(18) 0.026(2) -0.0010(15) -0.0004(15) 0.0001(14)
C47 0.0292(18) 0.0320(19) 0.0240(19) -0.0013(14) 0.0000(14) -0.0042(14)
C48 0.0298(17) 0.0237(17) 0.0234(18) -0.0011(13) 0.0029(13) -0.0034(13)
C49 0.0375(19) 0.0258(18) 0.026(2) -0.0041(14) 0.0079(15) -0.0012(15)
C50 0.041(2) 0.0226(17) 0.028(2) 0.0011(14) 0.0012(16) -0.0024(15)
C51 0.039(2) 0.036(2) 0.0159(18) -0.0025(15) 0.0013(15) 0.0001(16)
C52 0.057(3) 0.036(2) 0.047(3) 0.011(2) 0.000(2) 0.0033(19)
C53 0.0345(18) 0.0290(18) 0.0167(17) -0.0017(14) 0.0000(14) -0.0056(14)
C54 0.0306(17) 0.0324(19) 0.0227(18) -0.0011(15) 0.0013(14) -0.0008(14)

loop_
_atom_type_symbol
_atom_type_description
_atom_type_scat_dispersion_real
_atom_type_scat_dispersion_imag
_atom_type_scat_source
C C 0.0033 0.0016 'International Tables Vol C Tables 4.2.6.8 and 6.1.1.4'
H H 0.0000 0.0000 'International Tables Vol C Tables 4.2.6.8 and 6.1.1.4'
N N 0.0061 0.0033 'International Tables Vol C Tables 4.2.6.8 and 6.1.1.4'
O O 0.0106 0.0060 'International Tables Vol C Tables 4.2.6.8 and 6.1.1.4'
Co Co 0.3494 0.9721 'International Tables Vol C Tables 4.2.6.8 and 6.1.1.4'

loop_
_geom_angle_atom_site_label_1
_geom_angle_atom_site_label_2
_geom_angle_atom_site_label_3
_geom_angle
_geom_angle_site_symmetry_1
_geom_angle_site_symmetry_3
O19 Co1 O5 88.73(13) 2_665 .
O19 Co1 O27 98.79(14) 2_665 .
O5 Co1 O27 90.11(14) . .
O19 Co1 O21 89.40(12) 2_665 .
O5 Co1 O21 177.80(13) . .
O27 Co1 O21 89.06(14) . .
O19 Co1 O1 108.59(11) 2_665 2_664
O5 Co1 O1 94.49(11) . 2_664
O27 Co1 O1 152.31(14) . 2_664
O21 Co1 O1 87.19(10) . 2_664
O19 Co1 O2 166.08(11) 2_665 2_664
O5 Co1 O2 85.47(12) . 2_664
O27 Co1 O2 93.87(13) . 2_664
O21 Co1 O2 96.61(11) . 2_664
O1 Co1 O2 59.42(10) 2_664 2_664
O3 Co2 O20 87.32(11) . 2_665
O3 Co2 O6 179.09(14) . .
O20 Co2 O6 92.37(11) 2_665 .
O3 Co2 O16 91.53(11) . 2_664
O20 Co2 O16 177.54(13) 2_665 2_664
O6 Co2 O16 88.81(11) . 2_664
O3 Co2 O7 93.75(10) . .
O20 Co2 O7 92.41(12) 2_665 .
O6 Co2 O7 85.40(10) . .
O16 Co2 O7 89.83(10) 2_664 .
O3 Co2 O1 86.51(11) . 2_664
O20 Co2 O1 86.25(11) 2_665 2_664
O6 Co2 O1 94.33(11) . 2_664
O16 Co2 O1 91.52(11) 2_664 2_664
O7 Co2 O1 178.62(12) . 2_664
O15 Co3 O4 87.40(13) 2_664 .
O15 Co3 O25 96.16(14) 2_664 .
O4 Co3 O25 91.65(13) . .
O15 Co3 O8 166.11(11) 2_664 .
O4 Co3 O8 86.62(12) . .
O25 Co3 O8 96.54(14) . .
O15 Co3 O13 93.19(12) 2_664 .
O4 Co3 O13 178.23(11) . .
O25 Co3 O13 86.62(13) . .
O8 Co3 O13 93.16(11) . .
O15 Co3 O7 107.90(11) 2_664 .
O4 Co3 O7 94.85(11) . .
O25 Co3 O7 155.30(14) . .
O8 Co3 O7 60.21(10) . .
O13 Co3 O7 86.56(10) . .
O15 Co3 C25 138.23(12) 2_664 .
O4 Co3 C25 93.31(12) . .
O25 Co3 C25 125.53(14) . .
O8 Co3 C25 30.02(10) . .
O13 Co3 C25 87.36(11) . .
O7 Co3 C25 30.38(10) . .
O17 Co4 O22 113.49(13) 2_765 .
O17 Co4 O24 124.60(13) 2_765 3_565
O22 Co4 O24 98.98(13) . 3_565
O17 Co4 O26 106.02(14) 2_765 .
O22 Co4 O26 105.31(17) . .
O24 Co4 O26 106.92(15) 3_565 .
O9 Co5 O14 113.78(13) . .
O9 Co5 O11 126.50(13) . 3_455
O14 Co5 O11 98.34(13) . 3_455
O9 Co5 O28 107.33(13) . .
O14 Co5 O28 103.83(15) . .
O11 Co5 O28 104.70(14) 3_455 .
C1 O1 Co2 142.0(2) . 2_665
C1 O1 Co1 91.7(2) . 2_665
Co2 O1 Co1 106.69(11) 2_665 2_665
C1 O2 Co1 89.3(2) . 2_665
C9 O3 Co2 139.2(3) . .
C9 O4 Co3 126.5(2) . .
C18 O5 Co1 126.2(2) . .
C18 O6 Co2 138.2(3) . .
C25 O7 Co2 143.2(2) . .
C25 O7 Co3 89.4(2) . .
Co2 O7 Co3 106.68(11) . .
C25 O8 Co3 89.9(2) . .
C37 O9 Co5 107.0(3) . .
C34 O11 Co5 108.1(2) . 3
C34 O11 H11A 125.9 . .
Co5 O11 H11A 125.9 3 .
C36 O13 Co3 128.4(3) . .
C36 O14 Co5 131.2(3) . .
C33 O15 Co3 125.4(3) . 2_665
C33 O16 Co2 134.1(2) . 2_665
C45 O17 Co4 110.5(3) . 2_764
C53 O19 Co1 122.6(3) . 2_664
C53 O20 Co2 135.4(2) . 2_664
C54 O21 Co1 127.5(2) . .
C54 O22 Co4 131.0(3) . .
C16 O24 Co4 111.1(2) . 3_465
C16 O24 H24D 124.4 . .
Co4 O24 H24D 124.4 3_465 .
O2 C1 O1 118.6(3) . .
O2 C1 C2 120.7(3) . .
O1 C1 C2 120.6(3) . .
C3 C2 C7 118.9(3) . .
C3 C2 C1 120.7(3) . .
C7 C2 C1 120.2(3) . .
C4 C3 C2 120.3(3) . .
C4 C3 H3A 119.8 . .
C2 C3 H3A 119.8 . .
C3 C4 C5 119.0(3) . .
C3 C4 C36 119.8(3) . .
C5 C4 C36 121.1(3) . .
C6 C5 C4 121.6(3) . .
C6 C5 H5A 119.2 . .
C4 C5 H5A 119.2 . .
C7 C6 C5 118.8(3) . .
C7 C6 C8 121.2(3) . .
C5 C6 C8 120.1(3) . .
C6 C7 C2 121.3(3) . .
C6 C7 H7A 119.4 . .
C2 C7 H7A 119.4 . .
C6 C8 H8A 109.5 . .
C6 C8 H8B 109.5 . .
H8A C8 H8B 109.5 . .
C6 C8 H8C 109.5 . .
H8A C8 H8C 109.5 . .
H8B C8 H8C 109.5 . .
O3 C9 O4 126.4(3) . .
O3 C9 C10 117.1(3) . .
O4 C9 C10 116.5(3) . .
C11 C10 C15 120.0(3) . .
C11 C10 C9 121.3(3) . .
C15 C10 C9 118.6(3) . .
C10 C11 C12 121.2(3) . .
C10 C11 H11B 119.4 . .
C12 C11 H11B 119.4 . .
C13 C12 C11 118.2(4) . .
C13 C12 C17 121.6(4) . .
C11 C12 C17 120.2(4) . .
C14 C13 C12 120.9(3) . .
C14 C13 H13A 119.6 . .
C12 C13 H13A 119.6 . .
C13 C14 C15 120.2(3) . .
C13 C14 C16 119.6(3) . .
C15 C14 C16 120.1(4) . .
C14 C15 C10 119.4(4) . .
C14 C15 H15A 120.3 . .
C10 C15 H15A 120.3 . .
O23 C16 O24 122.0(4) . .
O23 C16 C14 120.4(4) . .
O24 C16 C14 117.5(4) . .
C12 C17 H17A 109.5 . .
C12 C17 H17B 109.5 . .
H17A C17 H17B 109.5 . .
C12 C17 H17C 109.5 . .
H17A C17 H17C 109.5 . .
H17B C17 H17C 109.5 . .
O6 C18 O5 125.7(3) . .
O6 C18 C19 118.3(3) . .
O5 C18 C19 115.9(3) . .
C23 C19 C20 118.9(3) . .
C23 C19 C18 119.2(3) . .
C20 C19 C18 121.9(3) . .
C21 C20 C19 120.6(3) . .
C21 C20 H20A 119.7 . .
C19 C20 H20A 119.7 . .
C22 C21 C20 119.4(4) . .
C22 C21 C24 119.1(4) . .
C20 C21 C24 121.5(4) . .
C21 C22 C35 121.2(4) . .
C21 C22 H22A 119.4 . .
C35 C22 H22A 119.4 . .
C19 C23 C35 120.7(4) . .
C19 C23 H23A 119.7 . .
C35 C23 H23A 119.7 . .
C21 C24 H24A 109.5 . .
C21 C24 H24B 109.5 . .
H24A C24 H24B 109.5 . .
C21 C24 H24C 109.5 . .
H24A C24 H24C 109.5 . .
H24B C24 H24C 109.5 . .
O8 C25 O7 119.7(3) . .
O8 C25 C26 119.9(3) . .
O7 C25 C26 120.2(3) . .
O8 C25 Co3 60.04(18) . .
O7 C25 Co3 60.22(18) . .
C26 C25 Co3 167.4(2) . .
C31 C26 C27 120.6(3) . .
C31 C26 C25 119.5(3) . .
C27 C26 C25 119.6(3) . .
C26 C27 C28 120.2(3) . .
C26 C27 H27A 119.9 . .
C28 C27 H27A 119.9 . .
C29 C28 C27 118.8(3) . .
C29 C28 C32 121.3(4) . .
C27 C28 C32 119.9(4) . .
C28 C29 C30 121.4(3) . .
C28 C29 H29A 119.3 . .
C30 C29 H29A 119.3 . .
C31 C30 C29 119.4(3) . .
C31 C30 C33 119.8(3) . .
C29 C30 C33 120.7(3) . .
C26 C31 C30 119.6(3) . .
C26 C31 H31A 120.2 . .
C30 C31 H31A 120.2 . .
C28 C32 H32A 109.5 . .
C28 C32 H32B 109.5 . .
H32A C32 H32B 109.5 . .
C28 C32 H32C 109.5 . .
H32A C32 H32C 109.5 . .
H32B C32 H32C 109.5 . .
O16 C33 O15 125.1(4) . .
O16 C33 C30 117.8(3) . .
O15 C33 C30 117.0(3) . .
O12 C34 O11 121.0(4) . .
O12 C34 C35 121.1(4) . .
O11 C34 C35 117.8(3) . .
C22 C35 C23 119.1(3) . .
C22 C35 C34 120.7(4) . .
C23 C35 C34 120.2(4) . .
O13 C36 O14 125.1(4) . .
O13 C36 C4 119.5(3) . .
O14 C36 C4 115.4(3) . .
O10 C37 O9 121.6(4) . .
O10 C37 C38 121.0(4) . .
O9 C37 C38 117.4(4) . .
C43 C38 C39 120.3(4) . .
C43 C38 C37 117.7(4) . .
C39 C38 C37 122.0(4) . .
C40 C39 C38 120.5(4) . .
C40 C39 H39A 119.8 . .
C38 C39 H39A 119.8 . .
C39 C40 C41 118.8(4) . .
C39 C40 C44 119.6(4) . .
C41 C40 C44 121.6(4) . .
C42 C41 C40 121.0(4) . .
C42 C41 H41A 119.5 . .
C40 C41 H41A 119.5 . .
C41 C42 C43 120.1(4) . .
C41 C42 C53 121.7(4) . .
C43 C42 C53 118.2(3) . .
C38 C43 C42 119.2(4) . .
C38 C43 H43A 120.4 . .
C42 C43 H43A 120.4 . .
C40 C44 H44A 109.5 . .
C40 C44 H44B 109.5 . .
H44A C44 H44B 109.5 . .
C40 C44 H44C 109.5 . .
H44A C44 H44C 109.5 . .
H44B C44 H44C 109.5 . .
O18 C45 O17 122.0(4) . .
O18 C45 C46 120.1(4) . .
O17 C45 C46 117.9(4) . .
C47 C46 C51 118.9(4) . .
C47 C46 C45 121.4(4) . .
C51 C46 C45 119.7(4) . .
C46 C47 C48 121.3(4) . .
C46 C47 H47A 119.4 . .
C48 C47 H47A 119.4 . .
C47 C48 C49 119.3(4) . .
C47 C48 C54 120.4(4) . .
C49 C48 C54 120.3(3) . .
C48 C49 C50 120.9(4) . .
C48 C49 H49A 119.5 . .
C50 C49 H49A 119.5 . .
C51 C50 C49 118.6(4) . .
C51 C50 C52 121.0(4) . .
C49 C50 C52 120.4(4) . .
C50 C51 C46 120.9(4) . .
C50 C51 H51A 119.6 . .
C46 C51 H51A 119.6 . .
C50 C52 H52A 109.5 . .
C50 C52 H52B 109.5 . .
H52A C52 H52B 109.5 . .
C50 C52 H52C 109.5 . .
H52A C52 H52C 109.5 . .
H52B C52 H52C 109.5 . .
O19 C53 O20 124.5(4) . .
O19 C53 C42 118.1(3) . .
O20 C53 C42 117.4(3) . .
O22 C54 O21 122.8(4) . .
O22 C54 C48 116.8(4) . .
O21 C54 C48 120.2(4) . .

loop_
_geom_bond_atom_site_label_1
_geom_bond_atom_site_label_2
_geom_bond_distance
_geom_bond_site_symmetry_2
Co1 O19 2.019(3) 2_665
Co1 O5 2.068(3) .
Co1 O27 2.080(3) .
Co1 O21 2.156(3) .
Co1 O1 2.160(3) 2_664
Co1 O2 2.228(3) 2_664
Co2 O3 2.074(2) .
Co2 O20 2.080(3) 2_665
Co2 O6 2.091(2) .
Co2 O16 2.095(3) 2_664
Co2 O7 2.158(3) .
Co2 O1 2.160(3) 2_664
Co3 O15 2.019(3) 2_664
Co3 O4 2.084(3) .
Co3 O25 2.095(3) .
Co3 O8 2.179(3) .
Co3 O13 2.181(3) .
Co3 O7 2.183(3) .
Co3 C25 2.515(3) .
Co4 O17 1.976(3) 2_765
Co4 O22 1.977(4) .
Co4 O24 1.980(3) 3_565
Co4 O26 2.023(4) .
Co5 O9 1.982(3) .
Co5 O14 1.982(3) .
Co5 O11 1.991(2) 3_455
Co5 O28 2.047(3) .
O1 C1 1.279(4) .
O1 Co2 2.160(3) 2_665
O1 Co1 2.160(3) 2_665
O2 C1 1.250(5) .
O2 Co1 2.228(3) 2_665
O3 C9 1.257(4) .
O4 C9 1.266(5) .
O5 C18 1.266(5) .
O6 C18 1.248(4) .
O7 C25 1.272(4) .
O8 C25 1.258(4) .
O9 C37 1.281(5) .
O10 C37 1.245(5) .
O11 C34 1.292(5) .
O11 Co5 1.991(2) 3
O11 H11A 0.9300 .
O12 C34 1.224(5) .
O13 C36 1.242(5) .
O14 C36 1.258(5) .
O15 C33 1.258(5) .
O15 Co3 2.019(3) 2_665
O16 C33 1.254(5) .
O16 Co2 2.095(3) 2_665
O17 C45 1.274(5) .
O17 Co4 1.976(3) 2_764
O18 C45 1.239(5) .
O19 C53 1.243(5) .
O19 Co1 2.019(3) 2_664
O20 C53 1.261(5) .
O20 Co2 2.080(3) 2_664
O21 C54 1.262(5) .
O22 C54 1.261(5) .
O23 C16 1.245(5) .
O24 C16 1.287(5) .
O24 Co4 1.980(3) 3_465
O24 H24D 0.9300 .
C1 C2 1.471(5) .
C2 C3 1.396(5) .
C2 C7 1.411(5) .
C3 C4 1.391(5) .
C3 H3A 0.9300 .
C4 C5 1.400(5) .
C4 C36 1.511(5) .
C5 C6 1.384(5) .
C5 H5A 0.9300 .
C6 C7 1.377(5) .
C6 C8 1.535(5) .
C7 H7A 0.9300 .
C8 H8A 0.9600 .
C8 H8B 0.9600 .
C8 H8C 0.9600 .
C9 C10 1.507(5) .
C10 C11 1.371(5) .
C10 C15 1.399(5) .
C11 C12 1.407(5) .
C11 H11B 0.9300 .
C12 C13 1.390(5) .
C12 C17 1.522(6) .
C13 C14 1.387(6) .
C13 H13A 0.9300 .
C14 C15 1.390(5) .
C14 C16 1.486(5) .
C15 H15A 0.9300 .
C17 H17A 0.9600 .
C17 H17B 0.9600 .
C17 H17C 0.9600 .
C18 C19 1.501(5) .
C19 C23 1.373(5) .
C19 C20 1.415(5) .
C20 C21 1.383(5) .
C20 H20A 0.9300 .
C21 C22 1.368(6) .
C21 C24 1.503(6) .
C22 C35 1.395(6) .
C22 H22A 0.9300 .
C23 C35 1.397(5) .
C23 H23A 0.9300 .
C24 H24A 0.9600 .
C24 H24B 0.9600 .
C24 H24C 0.9600 .
C25 C26 1.494(5) .
C26 C31 1.387(5) .
C26 C27 1.399(5) .
C27 C28 1.400(5) .
C27 H27A 0.9300 .
C28 C29 1.383(5) .
C28 C32 1.511(5) .
C29 C30 1.403(5) .
C29 H29A 0.9300 .
C30 C31 1.397(5) .
C30 C33 1.500(5) .
C31 H31A 0.9300 .
C32 H32A 0.9600 .
C32 H32B 0.9600 .
C32 H32C 0.9600 .
C34 C35 1.491(5) .
C37 C38 1.499(5) .
C38 C43 1.389(5) .
C38 C39 1.397(5) .
C39 C40 1.387(5) .
C39 H39A 0.9300 .
C40 C41 1.399(5) .
C40 C44 1.510(5) .
C41 C42 1.379(5) .
C41 H41A 0.9300 .
C42 C43 1.401(5) .
C42 C53 1.501(5) .
C43 H43A 0.9300 .
C44 H44A 0.9600 .
C44 H44B 0.9600 .
C44 H44C 0.9600 .
C45 C46 1.494(5) .
C46 C47 1.372(6) .
C46 C51 1.413(5) .
C47 C48 1.380(5) .
C47 H47A 0.9300 .
C48 C49 1.392(5) .
C48 C54 1.484(5) .
C49 C50 1.397(6) .
C49 H49A 0.9300 .
C50 C51 1.381(5) .
C50 C52 1.531(5) .
C51 H51A 0.9300 .
C52 H52A 0.9600 .
C52 H52B 0.9600 .
C52 H52C 0.9600 .

loop_
_platon_squeeze_void_nr
_platon_squeeze_void_average_x
_platon_squeeze_void_average_y
_platon_squeeze_void_average_z
_platon_squeeze_void_volume
_platon_squeeze_void_count_electrons
_platon_squeeze_void_content
1 -0.022 0.250 -0.016 527 143 ' '
2 -0.018 0.750 0.484 527 143 ' '
3 0.125 0.500 0.240 9 7 ' '
4 0.375 0.000 0.740 9 7 ' '
5 0.625 0.000 0.240 9 7 ' '
6 0.875 0.500 0.740 9 7 ' '
